data_2219402
loop_
_publ_author_name
'Yang, Hexiong'
'Downs, Robert T.'
'Eichler, Carla'

_publ_section_title
;
 Safflorite, (Co,Ni,Fe)As~2~, isomorphous with marcasite
;
_journal_issue 9
_journal_name_full 'Acta Crystallographica Section E'
_journal_page_first i62
_journal_paper_doi 10.1107/S1600536808026688
_journal_volume 64
_journal_year 2008
_chemical_formula_moiety 'As1.99 Co0.61 Fe0.17 Ni0.22 S0.01'
_chemical_formula_sum 'As1.99 Co0.61 Fe0.17 Ni0.22 S0.01'
_chemical_formula_weight 207.77
_chemical_name_common safflorite
_chemical_name_systematic
;
Cobalt-iron-nickel diarsenide
;
_space_group_IT_number 58
_symmetry_cell_setting orthorhombic
_symmetry_space_group_name_Hall '-P 2 2n'
_symmetry_space_group_name_H-M 'P n n m'
_atom_sites_solution_primary direct
_atom_sites_solution_secondary difmap
_audit_creation_method SHELXL-97
_cell_angle_alpha 90.00
_cell_angle_beta 90.00
_cell_angle_gamma 90.00
_cell_formula_units_Z 2
_cell_length_a 5.0669(6)
_cell_length_b 5.8739(7)
_cell_length_c 3.1346(4)
_cell_measurement_reflns_used 153
_cell_measurement_temperature 293(2)
_cell_measurement_theta_max 31.4
_cell_measurement_theta_min 4.96
_cell_volume 93.29(2)
_computing_cell_refinement 'SAINT (Bruker, 2005)'
_computing_data_collection 'APEX2 (Bruker, 2003)'
_computing_data_reduction 'SAINT (Bruker, 2005)'
_computing_molecular_graphics 'XtalDraw (Downs & Hall-Wallace, 2003)'
_computing_publication_material 'SHELXTL (Sheldrick, 2008)'
_computing_structure_refinement 'SHELXL97 (Sheldrick, 2008)'
_computing_structure_solution 'SHELXS97 (Sheldrick, 2008)'
_diffrn_ambient_temperature 293(2)
_diffrn_measured_fraction_theta_full 0.988
_diffrn_measured_fraction_theta_max 0.988
_diffrn_measurement_device_type 'Bruker APEX2 CCD area-detector'
_diffrn_measurement_method '\f and \w scan'
_diffrn_radiation_monochromator graphite
_diffrn_radiation_source 'fine-focus sealed tube'
_diffrn_radiation_type MoK\a
_diffrn_radiation_wavelength 0.71073
_diffrn_reflns_av_R_equivalents 0.0408
_diffrn_reflns_av_sigmaI/netI 0.0353
_diffrn_reflns_limit_h_max 7
_diffrn_reflns_limit_h_min -8
_diffrn_reflns_limit_k_max 9
_diffrn_reflns_limit_k_min -8
_diffrn_reflns_limit_l_max 5
_diffrn_reflns_limit_l_min -5
_diffrn_reflns_number 1232
_diffrn_reflns_theta_full 36.35
_diffrn_reflns_theta_max 36.35
_diffrn_reflns_theta_min 5.31
_exptl_absorpt_coefficient_mu 43.750
_exptl_absorpt_correction_T_max 0.2735
_exptl_absorpt_correction_T_min 0.1788
_exptl_absorpt_correction_type multi-scan
_exptl_absorpt_process_details '(TWINABS; Sheldrick, 2007)'
_exptl_crystal_colour black
_exptl_crystal_density_diffrn 7.396
_exptl_crystal_density_method 'not measured'
_exptl_crystal_description granular
_exptl_crystal_F_000 168
_exptl_crystal_size_max 0.06
_exptl_crystal_size_mid 0.05
_exptl_crystal_size_min 0.04
_refine_diff_density_max 1.442
_refine_diff_density_min -1.824
_refine_ls_extinction_coef 0.016(6)
_refine_ls_extinction_expression Fc^*^=kFc[1+0.001xFc^2^\l^3^/sin(2\q)]^-1/4^
_refine_ls_extinction_method SHELXL
_refine_ls_goodness_of_fit_ref 0.912
_refine_ls_matrix_type full
_refine_ls_number_parameters 13
_refine_ls_number_reflns 254
_refine_ls_number_restraints 0
_refine_ls_restrained_S_all 0.912
_refine_ls_R_factor_all 0.0288
_refine_ls_R_factor_gt 0.0253
_refine_ls_shift/su_max 0.000
_refine_ls_shift/su_mean 0.000
_refine_ls_structure_factor_coef Fsqd
_refine_ls_weighting_details 'calc w=1/[\s^2^(Fo^2^)+(0.0428P)^2^] where P=(Fo^2^+2Fc^2^)/3'
_refine_ls_weighting_scheme calc
_refine_ls_wR_factor_gt 0.0599
_refine_ls_wR_factor_ref 0.0607
_reflns_number_gt 227
_reflns_number_total 254
_reflns_threshold_expression I>2\s(I)
_cod_data_source_file mg2054.cif
_cod_data_source_block I
_cod_database_code 2219402
_cod_database_fobs_code 2219402

loop_
_symmetry_equiv_pos_as_xyz
'x, y, z'
'-x, -y, z'
'-x+1/2, y+1/2, -z+1/2'
'x+1/2, -y+1/2, -z+1/2'
'-x, -y, -z'
'x, y, -z'
'x-1/2, -y-1/2, z-1/2'
'-x-1/2, y-1/2, z-1/2'

loop_
_atom_site_type_symbol
_atom_site_label
_atom_site_fract_x
_atom_site_fract_y
_atom_site_fract_z
_atom_site_U_iso_or_equiv
_atom_site_adp_type
_atom_site_calc_flag
_atom_site_refinement_flags
_atom_site_occupancy
Co M 0.0000 0.0000 0.0000 0.0130(2) Uani d S 1
As As 0.18637(9) 0.36589(7) 0.0000 0.01033(17) Uani d S 1

loop_
_atom_site_aniso_label
_atom_site_aniso_U_11
_atom_site_aniso_U_22
_atom_site_aniso_U_33
_atom_site_aniso_U_12
_atom_site_aniso_U_13
_atom_site_aniso_U_23
M 0.0090(4) 0.0033(4) 0.0267(4) 0.0001(3) 0.000 0.000
As 0.0140(3) 0.0046(2) 0.0124(2) -0.00002(14) 0.000 0.000

loop_
_atom_type_symbol
_atom_type_description
_atom_type_scat_dispersion_real
_atom_type_scat_dispersion_imag
_atom_type_scat_source
Co Co 0.3494 0.9721 'International Tables Vol C Tables 4.2.6.8 and 6.1.1.4'
As As 0.0499 2.0058 'International Tables Vol C Tables 4.2.6.8 and 6.1.1.4'
S S 0.1246 0.1234 'International Tables Vol C Tables 4.2.6.8 and 6.1.1.4'
Ni Ni 0.3393 1.1124 'International Tables Vol C Tables 4.2.6.8 and 6.1.1.4'
Fe Fe 0.3463 0.8444 'International Tables Vol C Tables 4.2.6.8 and 6.1.1.4'

loop_
_geom_angle_atom_site_label_1
_geom_angle_atom_site_label_2
_geom_angle_atom_site_label_3
_geom_angle_site_symmetry_1
_geom_angle_site_symmetry_3
_geom_angle
As M As . 7_565 88.016(9)
As M As 5 7_565 91.984(9)
As M As 7_565 7_566 82.931(17)
As M As 3_545 7_566 97.069(17)
M As M . 3 125.085(13)
M As M 3 3_554 82.931(17)
M As As . 5_565 106.12(3)
M As As 3 5_565 107.599(2)

loop_
_geom_bond_atom_site_label_1
_geom_bond_atom_site_label_2
_geom_bond_site_symmetry_2
_geom_bond_distance
M As . 2.3475(5)
M As 5 2.3475(5)
M As 7_565 2.3669(4)
M As 3_545 2.3669(4)
M As 7_566 2.3669(4)
M As 3_544 2.3669(4)
